data_2311095
loop_
_publ_author_name
'Tanaka, Kiyoaki'

_publ_section_title
;
 X-ray molecular orbital analysis. I. Quantum mechanical and
 crystallographic framework
;
_journal_coeditor_code KX5062
_journal_issue 4
_journal_name_full 'Acta Crystallographica Section A'
_journal_page_first 345
_journal_page_last 356
_journal_paper_doi 10.1107/S2053273318005478
_journal_volume 74
_journal_year 2018
_chemical_formula_moiety 'N2 H4 C2 O2'
_chemical_formula_sum 'C2 H4 N2 O2'
_chemical_formula_weight 88.066
_chemical_name_common diformohydrazide
_chemical_name_systematic diformohydrazide
_space_group_IT_number 14
_symmetry_cell_setting monoclinic
_symmetry_space_group_name_Hall '-P 2yab'
_symmetry_space_group_name_H-M 'P 1 21/a 1'
_atom_sites_solution_primary other
_atom_sites_solution_secondary other
_audit_creation_method ????-??-??
_cell_angle_alpha 90.00
_cell_angle_beta 112.190(10)
_cell_angle_gamma 90.00
_cell_formula_units_Z 2
_cell_length_a 8.9520(13)
_cell_length_b 6.1946(5)
_cell_length_c 3.4927(5)
_cell_measurement_reflns_used 24
_cell_measurement_temperature 100.0
_cell_measurement_theta_max 39.28
_cell_measurement_theta_min 35.80
_cell_volume 179.34(4)
_computing_cell_refinement
;
RSLC-3 UNICS system (Sakurai, T. & Kobayashi, K. (1979), Rep. Inst. Phys. Chem.
Res. 55, 69-77)
;
_computing_data_collection
;
MXC (MAC Science) and a program IUANGLE by Tanaka
(Tanaka, K.,Kumazawa S., Tsubokawa, M., Maruno, S. &
Shirotani, I. (Acta Cryst., A50, 246-252(1994))
;
_computing_data_reduction 'RDEDIT (K. Tanaka)'
_computing_structure_refinement 'QNTMO (K. Tanaka, 2018)'
_diffrn_ambient_temperature 100.00(10)
_diffrn_detector_area_resol_mean '1.25x1.25 degrees'
_diffrn_measured_fraction_theta_full 1.0
_diffrn_measured_fraction_theta_max 0.547
_diffrn_measurement_device_type 'four-circle diffractometer'
_diffrn_measurement_method 'integrated intensities data from \w/2\q scans'
_diffrn_radiation_monochromator graphite
_diffrn_radiation_source 'fine-focus rotating anode'
_diffrn_radiation_type ' Mo K\a'
_diffrn_radiation_wavelength 0.71073
_diffrn_reflns_av_R_equivalents 0.0067
_diffrn_reflns_limit_h_max 23
_diffrn_reflns_limit_h_min -24
_diffrn_reflns_limit_k_max 16
_diffrn_reflns_limit_k_min -16
_diffrn_reflns_limit_l_max 8
_diffrn_reflns_limit_l_min -5
_diffrn_reflns_number 4692
_diffrn_reflns_theta_full 15.00
_diffrn_reflns_theta_max 74.68
_diffrn_reflns_theta_min 4.11
_diffrn_standards_decay_% 0
_diffrn_standards_interval_count 50
_diffrn_standards_number 3
_exptl_absorpt_coefficient_mu 0.1355
_exptl_absorpt_correction_T_max 1.0000
_exptl_absorpt_correction_T_min 0.9840
_exptl_absorpt_correction_type sphere
_exptl_absorpt_process_details
;
Transmission cefficient for spheres tabulated in International Table
II(1972) Table 5.3.6B was interpolated with Lagrange's method (four point
interpolation)
;
_exptl_crystal_colour transparent
_exptl_crystal_density_diffrn 1.631
_exptl_crystal_description sphere
_exptl_crystal_F_000 88
_exptl_crystal_size_rad 0.079
_refine_diff_density_max 0.002
_refine_diff_density_min -0.076
_refine_ls_extinction_method 'B-C type 2 Gaussian anisotropic'
_refine_ls_goodness_of_fit_ref 0.8288
_refine_ls_hydrogen_treatment refall
_refine_ls_matrix_type full
_refine_ls_number_constraints 0
_refine_ls_number_parameters 842
_refine_ls_number_reflns 2423
_refine_ls_number_restraints 0
_refine_ls_R_factor_gt 0.0129
_refine_ls_shift/su_max 1.98
_refine_ls_shift/su_mean 0.403
_refine_ls_structure_factor_coef F
_refine_ls_weighting_scheme sigma
_refine_ls_wR_factor_gt 0.0114
_reflns_number_gt 3035
_reflns_number_total 2423
_reflns_threshold_expression F>3.0\s(F)
_cod_data_source_file kx5062sup1.cif
_cod_data_source_block global
_cod_original_cell_volume 179.30(10)
_cod_original_sg_symbol_H-M 'P 21/a  (origin at the center of N-N bond)'
_cod_original_formula_sum 'N2 H4 C2 O2'
_cod_database_code 2311095

loop_
_symmetry_equiv_pos_as_xyz
x,y,z
-x,-y,-z
1/2+x,1/2-y,z
1/2-x,1/2+y,-z

loop_
_atom_site_aniso_label
_atom_site_aniso_U_11
_atom_site_aniso_U_22
_atom_site_aniso_U_33
_atom_site_aniso_U_12
_atom_site_aniso_U_13
_atom_site_aniso_U_23
_atom_site_aniso_type_symbol
C 0.00812(3) 0.00804(6) 0.01054(15) -0.00093(2) 0.00084(3) -0.00005(5) C
N 0.007060(10) 0.00854(4) 0.009770(10) -0.00024(4) 0.00021(4) 0.00051(12) N
O 0.00832(4) 0.01041(3) 0.01331(9) -0.00108(4) -0.001050(10) -0.00065(5) O
H(N) 0.0162(16) 0.010(4) 0.0213(10) 0.0001(8) 0.0007(19) 0.006(2) H
H(C) 0.0341(9) 0.0215(11) 0.038(3) -0.005(2) 0.0084(18) 0.007(2) H

loop_
_atom_site_type_symbol
_atom_site_label
_atom_site_fract_x
_atom_site_fract_y
_atom_site_fract_z
_atom_site_occupancy
C C 0.138600(10) 0.218020(10) 0.10721(6) 1.0
N N 0.00323(2) 0.10455(2) -0.06475(6) 1.0
O O 0.261980(10) 0.14612(3) 0.38062(2) 1.0
H H(N) -0.0944(7) 0.1643(9) -0.2824(15) 1.0
H H(C) 0.1298(5) 0.3720(9) -0.0129(7) 1.0

loop_
_atom_type_symbol
_atom_type_description
_atom_type_scat_dispersion_real
_atom_type_scat_dispersion_imag
_atom_type_scat_source
C carbon 0.002 0.002
;
Calculated for each molecular orbital with a program QNTMO
by Kiyoaki Tanaka (Acta Cryst. A. (2018);submitted)
;
N nitrogen 0.004 0.003
;
Calculated for each molecular orbital with a program QNTMO
by Kiyoaki Tanaka (Acta Cryst. A. (2018);submitted)
;
O oxygen 0.008 0.003
;
Calculated for each molecular orbital with a program QNTMO
by Kiyoaki Tanaka (Acta Cryst. A. (2018);submitted)
;
H hydrogen 0.000 0.006
;
Calculated for each molecular orbital with a program QNTMO
by Kiyoaki Tanaka (Acta Cryst. A. (2018);submitted)
;

loop_
_geom_angle_atom_site_label_1
_geom_angle_atom_site_label_2
_geom_angle_atom_site_label_3
_geom_angle_site_symmetry_1
_geom_angle_site_symmetry_2
_geom_angle_site_symmetry_3
_geom_angle
_geom_angle_publ_flag
C N N 1_555 1_555 3_555 119.410(10) n
N N H(N) 3_555 1_555 1_555 118.0(3) n
C N H(N) 1_555 1_555 1_555 122.6(3) n
N C O 1_555 1_555 1_555 123.550(10) n
N C H(C) 1_555 1_555 1_555 112.8(3) n
O C H(C) 1_555 1_555 1_555 123.7(3) n

loop_
_geom_bond_atom_site_label_1
_geom_bond_atom_site_label_2
_geom_bond_site_symmetry_1
_geom_bond_site_symmetry_2
_geom_bond_distance
_geom_bond_publ_flag
N N 1_555 2_555 1.3804(2) n
N C 1_555 1_555 1.3318(2) n
C O 1_555 1_555 1.2383(2) n
N H(N) 1_555 1_555 0.988(5) n
C H(C) 1_555 1_555 1.033(5) n

loop_
_geom_hbond_atom_site_label_D
_geom_hbond_atom_site_label_H
_geom_hbond_atom_site_label_A
_geom_hbond_site_symmetry_D
_geom_hbond_site_symmetry_H
_geom_hbond_site_symmetry_A
_geom_hbond_distance_DH
_geom_hbond_distance_HA
_geom_hbond_distance_DA
_geom_hbond_angle_DHA
_geom_hbond_publ_flag
N H(N) O 1_555 1_555 3_454 0.988(5) 1.810(5) 2.7644(17) 161.4(4) n

loop_
_geom_torsion_atom_site_label_1
_geom_torsion_atom_site_label_2
_geom_torsion_atom_site_label_3
_geom_torsion_atom_site_label_4
_geom_torsion_site_symmetry_1
_geom_torsion_site_symmetry_2
_geom_torsion_site_symmetry_3
_geom_torsion_site_symmetry_4
_geom_torsion
_geom_torsion_publ_flag
O C N N 1_555 1_555 1_555 2_555 0.31 n
O C N H(N) 1_555 1_555 1_555 1_555 179.86 n
C N N H(N) 2_555 2_555 1_555 1_555 0.43 n
H(C) C N N 1_555 1_555 1_555 2_555 -179.97 n
H(C) C N H(N) 1_555 1_555 1_555 1_555 -0.42 n
